data_1546740
loop_
_publ_author_name
'Boulhaoua, Mohammed'
'Essaghouani, Abdelhanine'
'Lahmidi, Sanae'
'Benchidmi, Mohammed'
'Essassi, El Mokhtar'
'Mague, Joel T.'

_publ_section_title
;
 5-Nitro-1-(prop-2-en-1-yl)-1<i>H</i>-indazole
;
_journal_coeditor_code BH4025
_journal_issue 7
_journal_name_full IUCrData
_journal_page_first x171091
_journal_paper_doi 10.1107/S2414314617010914
_journal_volume 2
_journal_year 2017
_chemical_formula_moiety 'C10 H9 N3 O2'
_chemical_formula_sum 'C10 H9 N3 O2'
_chemical_formula_weight 203.20
_chemical_name_systematic
;
5-Nitro-1-(prop-2-en-1-yl)-1<i>H</i>-indazole
;
_space_group_crystal_system orthorhombic
_space_group_IT_number 19
_space_group_name_Hall 'P 2ac 2ab'
_space_group_name_H-M_alt 'P 21 21 21'
_symmetry_space_group_name_Hall 'P 2ac 2ab'
_symmetry_space_group_name_H-M 'P 21 21 21'
_atom_sites_solution_hydrogens mixed
_atom_sites_solution_primary direct
_atom_sites_solution_secondary difmap
_audit_creation_method SHELXL-2014/7
_cell_angle_alpha 90
_cell_angle_beta 90
_cell_angle_gamma 90
_cell_formula_units_Z 4
_cell_length_a 6.9549(5)
_cell_length_b 11.6778(9)
_cell_length_c 12.2165(9)
_cell_measurement_reflns_used 6584
_cell_measurement_temperature 298(2)
_cell_measurement_theta_max 72.2755
_cell_measurement_theta_min 3.7852
_cell_volume 992.20(13)
_computing_cell_refinement
;
<i>SAINT</i> (Bruker, 2016)
;
_computing_data_collection
;
<i>APEX3</i> (Bruker, 2016)
;
_computing_data_reduction
;
<i>SAINT</i> (Bruker, 2016)
;
_computing_molecular_graphics
;
<i>DIAMOND</i> (Brandenburg & Putz, 2012)
;
_computing_publication_material
;
<i>SHELXTL</i> (Sheldrick, 2008)
;
_computing_structure_refinement
;
<i>SHELXL2014</i> (Sheldrick, 2015<i>b</i>)
;
_computing_structure_solution
;
<i>SHELXT</i> (Sheldrick, 2015<i>a</i>)
;
_diffrn_ambient_temperature 298(2)
_diffrn_detector_area_resol_mean 10.4167
_diffrn_measured_fraction_theta_full 0.990
_diffrn_measured_fraction_theta_max 0.991
_diffrn_measurement_device_type 'Bruker D8 VENTURE PHOTON 100 CMOS'
_diffrn_measurement_method '\w scans'
_diffrn_radiation_monochromator mirror
_diffrn_radiation_type CuK\a
_diffrn_radiation_wavelength 1.54178
_diffrn_reflns_av_R_equivalents 0.0295
_diffrn_reflns_limit_h_max 8
_diffrn_reflns_limit_h_min -8
_diffrn_reflns_limit_k_max 14
_diffrn_reflns_limit_k_min -14
_diffrn_reflns_limit_l_max 14
_diffrn_reflns_limit_l_min -13
_diffrn_reflns_number 7734
_diffrn_reflns_theta_full 72.200
_diffrn_reflns_theta_max 72.269
_diffrn_reflns_theta_min 5.240
_exptl_absorpt_coefficient_mu 0.819
_exptl_absorpt_correction_T_max 0.89
_exptl_absorpt_correction_T_min 0.80
_exptl_absorpt_correction_type multi-scan
_exptl_absorpt_process_details
;
(<i>SADABS</i>; Bruker, 2016)
;
_exptl_crystal_colour colourless
_exptl_crystal_density_diffrn 1.360
_exptl_crystal_density_method 'not measured'
_exptl_crystal_description block
_exptl_crystal_F_000 424
_exptl_crystal_size_max 0.220
_exptl_crystal_size_mid 0.165
_exptl_crystal_size_min 0.150
_refine_diff_density_max 0.131
_refine_diff_density_min -0.117
_refine_ls_extinction_coef 0.013(2)
_refine_ls_extinction_expression Fc^*^=kFc[1+0.001xFc^2^\l^3^/sin(2\q)]^-1/4^
_refine_ls_extinction_method
;
<i>SHELXL2014</i> (Sheldrick, 2015<i>b</i>)
;
_refine_ls_goodness_of_fit_ref 1.054
_refine_ls_hydrogen_treatment mixed
_refine_ls_matrix_type full
_refine_ls_number_constraints 3
_refine_ls_number_parameters 164
_refine_ls_number_reflns 1937
_refine_ls_number_restraints 4
_refine_ls_restrained_S_all 1.053
_refine_ls_R_factor_all 0.0365
_refine_ls_R_factor_gt 0.0344
_refine_ls_shift/su_max 0.003
_refine_ls_shift/su_mean 0.000
_refine_ls_structure_factor_coef Fsqd
_refine_ls_weighting_details 'w=1/[\s^2^(Fo^2^)+(0.0632P)^2^+0.0423P] where P=(Fo^2^+2Fc^2^)/3'
_refine_ls_weighting_scheme calc
_refine_ls_wR_factor_gt 0.0954
_refine_ls_wR_factor_ref 0.0984
_reflns_number_gt 1806
_reflns_number_total 1937
_reflns_threshold_expression 'I > 2\s(I)'
_cod_data_source_file bh4025sup1.cif
_cod_data_source_block I
_cod_database_code 1546740
_shelx_estimated_absorpt_t_min 0.840
_shelx_estimated_absorpt_t_max 0.887

loop_
_space_group_symop_operation_xyz
'x, y, z'
'-x+1/2, -y, z+1/2'
'-x, y+1/2, -z+1/2'
'x+1/2, -y+1/2, -z'

loop_
_atom_site_type_symbol
_atom_site_label
_atom_site_fract_x
_atom_site_fract_y
_atom_site_fract_z
_atom_site_U_iso_or_equiv
_atom_site_adp_type
_atom_site_calc_flag
_atom_site_occupancy
_atom_site_disorder_assembly
_atom_site_disorder_group
O O1 0.7579(3) -0.04269(14) 0.31969(17) 0.0971(7) Uani d 1 . .
O O2 0.7999(4) 0.05941(18) 0.17506(16) 0.1030(6) Uani d 1 . .
N N1 0.8126(3) 0.42834(13) 0.54140(14) 0.0615(4) Uani d 1 . .
N N2 0.8021(3) 0.37982(15) 0.64367(15) 0.0675(5) Uani d 1 . .
N N3 0.7819(3) 0.04995(16) 0.27451(17) 0.0733(5) Uani d 1 . .
C C1 0.7894(2) 0.24152(15) 0.51404(15) 0.0532(4) Uani d 1 . .
C C2 0.7815(3) 0.14109(14) 0.45294(16) 0.0554(4) Uani d 1 . .
H H2 0.775(3) 0.068(2) 0.487(2) 0.066(6) Uiso d 1 . .
C C3 0.7888(3) 0.15275(16) 0.34145(17) 0.0590(5) Uani d 1 . .
C C4 0.8024(3) 0.25941(17) 0.28784(18) 0.0641(5) Uani d 1 . .
H H4 0.812(4) 0.263(2) 0.212(2) 0.079(7) Uiso d 1 . .
C C5 0.8087(3) 0.35883(16) 0.34732(17) 0.0629(5) Uani d 1 . .
H H5 0.819(4) 0.433(2) 0.313(2) 0.074(6) Uiso d 1 . .
C C6 0.8037(3) 0.34871(14) 0.46140(15) 0.0544(4) Uani d 1 . .
C C7 0.7889(3) 0.26889(17) 0.62715(18) 0.0631(5) Uani d 1 . .
H H7 0.779(4) 0.214(2) 0.690(2) 0.074(7) Uiso d 1 . .
C C8 0.8333(11) 0.5528(2) 0.5382(7) 0.0642(15) Uani d 0.702(12) A 1
H H8A 0.942664 0.572027 0.492453 0.077 Uiso calc 0.702(12) A 1
H H8B 0.860253 0.580262 0.611529 0.077 Uiso calc 0.702(12) A 1
C C9 0.6597(12) 0.6133(10) 0.4954(7) 0.0727(11) Uani d 0.702(12) A 1
H H9 0.541851 0.598228 0.528387 0.087 Uiso calc 0.702(12) A 1
C C10 0.6638(13) 0.6853(5) 0.4153(5) 0.1027(18) Uani d 0.702(12) A 1
H H10A 0.779679 0.702051 0.380736 0.123 Uiso calc 0.702(12) A 1
H H10B 0.551014 0.720502 0.392042 0.123 Uiso calc 0.702(12) A 1
C C8A 0.841(3) 0.5494(5) 0.516(2) 0.0642(15) Uani d 0.298(12) A 2
H H8AA 0.898139 0.558371 0.443829 0.077 Uiso calc 0.298(12) A 2
H H8AB 0.924583 0.585220 0.569494 0.077 Uiso calc 0.298(12) A 2
C C9A 0.645(3) 0.601(3) 0.5191(18) 0.0727(11) Uani d 0.298(12) A 2
H H9A 0.570403 0.588830 0.581261 0.087 Uiso calc 0.298(12) A 2
C C10A 0.572(3) 0.6615(13) 0.4409(14) 0.1027(18) Uani d 0.298(12) A 2
H H10C 0.643556 0.675116 0.377733 0.123 Uiso calc 0.298(12) A 2
H H10D 0.449119 0.691462 0.447651 0.123 Uiso calc 0.298(12) A 2

loop_
_atom_site_aniso_label
_atom_site_aniso_U_11
_atom_site_aniso_U_22
_atom_site_aniso_U_33
_atom_site_aniso_U_12
_atom_site_aniso_U_13
_atom_site_aniso_U_23
O1 0.1346(18) 0.0541(8) 0.1026(13) 0.0013(10) 0.0014(12) -0.0084(8)
O2 0.1418(17) 0.0913(12) 0.0761(12) 0.0089(13) 0.0128(12) -0.0165(9)
N1 0.0684(9) 0.0501(8) 0.0660(9) -0.0022(7) -0.0033(8) 0.0038(7)
N2 0.0756(10) 0.0653(9) 0.0617(9) -0.0027(9) -0.0005(8) 0.0062(7)
N3 0.0759(11) 0.0638(10) 0.0803(12) 0.0082(9) 0.0040(10) -0.0082(8)
C1 0.0464(8) 0.0517(8) 0.0616(10) -0.0013(7) 0.0005(7) 0.0099(7)
C2 0.0509(9) 0.0475(8) 0.0678(11) 0.0026(7) 0.0023(8) 0.0097(7)
C3 0.0562(9) 0.0524(9) 0.0684(12) 0.0027(8) 0.0010(8) 0.0003(7)
C4 0.0703(11) 0.0632(11) 0.0587(11) 0.0015(11) 0.0003(9) 0.0084(8)
C5 0.0720(12) 0.0545(9) 0.0624(11) -0.0032(10) -0.0012(9) 0.0129(8)
C6 0.0498(8) 0.0500(8) 0.0636(10) 0.0009(8) -0.0021(8) 0.0071(7)
C7 0.0671(11) 0.0590(9) 0.0632(11) -0.0014(9) 0.0022(9) 0.0103(8)
C8 0.0749(14) 0.0489(9) 0.069(4) -0.0057(9) 0.002(2) -0.0027(11)
C9 0.084(2) 0.050(3) 0.084(4) 0.0044(18) -0.002(2) -0.001(2)
C10 0.130(5) 0.080(3) 0.099(4) 0.013(3) -0.020(4) 0.016(2)
C8A 0.0749(14) 0.0489(9) 0.069(4) -0.0057(9) 0.002(2) -0.0027(11)
C9A 0.084(2) 0.050(3) 0.084(4) 0.0044(18) -0.002(2) -0.001(2)
C10A 0.130(5) 0.080(3) 0.099(4) 0.013(3) -0.020(4) 0.016(2)

loop_
_atom_type_symbol
_atom_type_description
_atom_type_scat_dispersion_real
_atom_type_scat_dispersion_imag
_atom_type_scat_source
C C 0.0181 0.0091 'International Tables Vol C Tables 4.2.6.8 and 6.1.1.4'
H H 0.0000 0.0000 'International Tables Vol C Tables 4.2.6.8 and 6.1.1.4'
N N 0.0311 0.0180 'International Tables Vol C Tables 4.2.6.8 and 6.1.1.4'
O O 0.0492 0.0322 'International Tables Vol C Tables 4.2.6.8 and 6.1.1.4'

loop_
_geom_angle_atom_site_label_1
_geom_angle_atom_site_label_2
_geom_angle_atom_site_label_3
_geom_angle
C6 N1 N2 111.81(15)
C6 N1 C8 132.1(4)
N2 N1 C8 116.1(4)
C6 N1 C8A 121.2(11)
N2 N1 C8A 126.9(11)
C7 N2 N1 105.70(18)
O1 N3 O2 122.6(2)
O1 N3 C3 118.70(19)
O2 N3 C3 118.7(2)
C2 C1 C6 120.41(17)
C2 C1 C7 135.45(17)
C6 C1 C7 104.14(16)
C3 C2 C1 116.64(16)
C3 C2 H2 121.9(15)
C1 C2 H2 121.4(15)
C2 C3 C4 123.50(19)
C2 C3 N3 118.44(17)
C4 C3 N3 118.06(19)
C5 C4 C3 120.27(19)
C5 C4 H4 119.3(16)
C3 C4 H4 120.4(17)
C4 C5 C6 117.12(17)
C4 C5 H5 122.1(15)
C6 C5 H5 120.8(15)
N1 C6 C5 131.41(17)
N1 C6 C1 106.52(16)
C5 C6 C1 122.06(17)
N2 C7 C1 111.81(17)
N2 C7 H7 120.9(15)
C1 C7 H7 127.2(15)
N1 C8 C9 113.6(6)
N1 C8 H8A 108.8
C9 C8 H8A 108.8
N1 C8 H8B 108.8
C9 C8 H8B 108.8
H8A C8 H8B 107.7
C10 C9 C8 123.7(4)
C10 C9 H9 118.1
C8 C9 H9 118.1
C9 C10 H10A 120.0
C9 C10 H10B 120.0
H10A C10 H10B 120.0
N1 C8A C9A 105.1(14)
N1 C8A H8AA 110.7
C9A C8A H8AA 110.7
N1 C8A H8AB 110.7
C9A C8A H8AB 110.7
H8AA C8A H8AB 108.8
C10A C9A C8A 123.9(8)
C10A C9A H9A 118.0
C8A C9A H9A 118.0
C9A C10A H10C 120.0
C9A C10A H10D 120.0
H10C C10A H10D 120.0

loop_
_geom_bond_atom_site_label_1
_geom_bond_atom_site_label_2
_geom_bond_distance
O1 N3 1.226(3)
O2 N3 1.226(3)
N1 C6 1.351(3)
N1 N2 1.374(3)
N1 C8 1.461(3)
N1 C8A 1.461(3)
N2 C7 1.314(3)
N3 C3 1.453(3)
C1 C2 1.391(3)
C1 C6 1.411(2)
C1 C7 1.418(3)
C2 C3 1.370(3)
C2 H2 0.95(2)
C3 C4 1.410(3)
C4 C5 1.370(3)
C4 H4 0.93(3)
C5 C6 1.399(3)
C5 H5 0.96(3)
C7 H7 1.00(2)
C8 C9 1.493(4)
C8 H8A 0.9700
C8 H8B 0.9700
C9 C10 1.291(5)
C9 H9 0.9300
C10 H10A 0.9300
C10 H10B 0.9300
C8A C9A 1.493(5)
C8A H8AA 0.9700
C8A H8AB 0.9700
C9A C10A 1.291(6)
C9A H9A 0.9300
C10A H10C 0.9300
C10A H10D 0.9300

loop_
_geom_hbond_atom_site_label_D
_geom_hbond_atom_site_label_H
_geom_hbond_atom_site_label_A
_geom_hbond_site_symmetry_A
_geom_hbond_distance_DH
_geom_hbond_distance_HA
_geom_hbond_distance_DA
_geom_hbond_angle_DHA
C7 H7 O1 2_655 1.00(2) 2.56(3) 3.552(3) 168(2)
C9A H9A O1 4_456 0.93 2.55 3.404(17) 153.7

loop_
_geom_torsion_atom_site_label_1
_geom_torsion_atom_site_label_2
_geom_torsion_atom_site_label_3
_geom_torsion_atom_site_label_4
_geom_torsion
C6 N1 N2 C7 0.8(2)
C8 N1 N2 C7 -178.5(4)
C8A N1 N2 C7 -175.8(9)
C6 C1 C2 C3 0.1(2)
C7 C1 C2 C3 -179.0(2)
C1 C2 C3 C4 -0.4(3)
C1 C2 C3 N3 179.75(16)
O1 N3 C3 C2 4.4(3)
O2 N3 C3 C2 -175.7(2)
O1 N3 C3 C4 -175.5(2)
O2 N3 C3 C4 4.5(3)
C2 C3 C4 C5 -0.1(3)
N3 C3 C4 C5 179.8(2)
C3 C4 C5 C6 0.8(3)
N2 N1 C6 C5 179.9(2)
C8 N1 C6 C5 -1.0(5)
C8A N1 C6 C5 -3.3(9)
N2 N1 C6 C1 -0.9(2)
C8 N1 C6 C1 178.2(4)
C8A N1 C6 C1 175.9(9)
C4 C5 C6 N1 178.0(2)
C4 C5 C6 C1 -1.0(3)
C2 C1 C6 N1 -178.67(16)
C7 C1 C6 N1 0.7(2)
C2 C1 C6 C5 0.6(3)
C7 C1 C6 C5 179.95(18)
N1 N2 C7 C1 -0.3(3)
C2 C1 C7 N2 179.0(2)
C6 C1 C7 N2 -0.2(2)
C6 N1 C8 C9 70.0(8)
N2 N1 C8 C9 -110.9(6)
N1 C8 C9 C10 -126.0(11)
C6 N1 C8A C9A 98.4(17)
N2 N1 C8A C9A -85.3(16)
N1 C8A C9A C10A -128(3)

_cod_database_fobs_code 1546740
